data_1549333
loop_
_publ_author_name
'B\"ohnke, Julian'
'Br\"uckner, Tobias'
'Hermann, Alexander'
'Gonz\'alez-Belman, Oscar F'
'Arrowsmith, Merle'
'Jim\'enez-Halla, J Oscar C'
'Braunschweig, Holger'

_publ_section_title
;
 Single and double activation of acetone by isolobal B[triple bond, length
 as m-dash]N and B[triple bond, length as m-dash]B triple bonds.
;
_journal_issue 24
_journal_name_full 'Chemical science'
_journal_page_first 5354
_journal_page_last 5359
_journal_paper_doi 10.1039/c8sc01249k
_journal_volume 9
_journal_year 2018
_chemical_formula_moiety 'C48 H57 B N2 O'
_chemical_formula_sum 'C48 H57 B N2 O'
_chemical_formula_weight 688.76
_chemical_properties_physical Air-sensitive,Moisture-sensitive
_space_group_crystal_system triclinic
_space_group_IT_number 2
_space_group_name_Hall '-P 1'
_space_group_name_H-M_alt 'P -1'
_symmetry_space_group_name_Hall '-P 1'
_symmetry_space_group_name_H-M 'P -1'
_atom_sites_solution_hydrogens geom
_audit_creation_method SHELXL-2014/7
_audit_update_record
;
2018-03-15 deposited with the CCDC.
2018-04-30 downloaded from the CCDC.
;
_cell_angle_alpha 64.938(4)
_cell_angle_beta 70.414(4)
_cell_angle_gamma 66.334(4)
_cell_formula_units_Z 2
_cell_length_a 12.799(2)
_cell_length_b 13.808(2)
_cell_length_c 13.844(2)
_cell_measurement_reflns_used 8921
_cell_measurement_temperature 100(2)
_cell_measurement_theta_max 27.95
_cell_measurement_theta_min 2.17
_cell_volume 1989.3(5)
_computing_cell_refinement 'Saint+ ver. V8.37A (Bruker AXS)'
_computing_data_collection 'APEX2 ver. 2014.9 (Bruker AXS)'
_computing_data_reduction 'Saint+ ver. V8.37A (Bruker AXS)'
_computing_molecular_graphics 'ShelXLe (Huebschle et all, 2011)'
_computing_publication_material 'SHELXL-2014/7 (Sheldrick, 2014)'
_computing_structure_refinement 'SHELXL-2014/7 (Sheldrick, 2014)'
_computing_structure_solution 'SHELXT (Sheldrick, 2014)'
_diffrn_ambient_temperature 100(2)
_diffrn_detector 'CCD area detector (Apex2)'
_diffrn_detector_area_resol_mean 8.333
_diffrn_measured_fraction_theta_full 1.000
_diffrn_measured_fraction_theta_max 1.000
_diffrn_measurement_device_type 'Bruker X8-APEX II'
_diffrn_measurement_method '\f and \w scans'
_diffrn_radiation_monochromator 'multi-layer mirror'
_diffrn_radiation_type MoK\a
_diffrn_radiation_wavelength 0.71073
_diffrn_reflns_av_R_equivalents 0.0686
_diffrn_reflns_av_unetI/netI 0.0518
_diffrn_reflns_Laue_measured_fraction_full 1.000
_diffrn_reflns_Laue_measured_fraction_max 1.000
_diffrn_reflns_limit_h_max 15
_diffrn_reflns_limit_h_min -15
_diffrn_reflns_limit_k_max 17
_diffrn_reflns_limit_k_min -17
_diffrn_reflns_limit_l_max 17
_diffrn_reflns_limit_l_min -15
_diffrn_reflns_number 53613
_diffrn_reflns_point_group_measured_fraction_full 1.000
_diffrn_reflns_point_group_measured_fraction_max 1.000
_diffrn_reflns_theta_full 26.000
_diffrn_reflns_theta_max 26.372
_diffrn_reflns_theta_min 1.657
_diffrn_source 'rotating-anode (Nonius FR-591)'
_exptl_absorpt_coefficient_mu 0.067
_exptl_absorpt_correction_T_max 0.7454
_exptl_absorpt_correction_T_min 0.6833
_exptl_absorpt_correction_type multi-scan
_exptl_absorpt_process_details 'SadAbs 2014/5 (Bruker AXS)'
_exptl_crystal_colour colourless
_exptl_crystal_density_diffrn 1.150
_exptl_crystal_description block
_exptl_crystal_F_000 744
_exptl_crystal_size_max 0.255
_exptl_crystal_size_mid 0.108
_exptl_crystal_size_min 0.101
_refine_diff_density_max 0.432
_refine_diff_density_min -0.290
_refine_diff_density_rms 0.048
_refine_ls_extinction_method none
_refine_ls_goodness_of_fit_ref 1.025
_refine_ls_hydrogen_treatment constr
_refine_ls_matrix_type full
_refine_ls_number_parameters 477
_refine_ls_number_reflns 8139
_refine_ls_number_restraints 6
_refine_ls_restrained_S_all 1.037
_refine_ls_R_factor_all 0.0884
_refine_ls_R_factor_gt 0.0538
_refine_ls_shift/su_max 0.000
_refine_ls_shift/su_mean 0.000
_refine_ls_structure_factor_coef Fsqd
_refine_ls_weighting_details 'w=1/[\s^2^(Fo^2^)+(0.0543P)^2^+1.2634P] where P=(Fo^2^+2Fc^2^)/3'
_refine_ls_weighting_scheme calc
_refine_ls_wR_factor_gt 0.1229
_refine_ls_wR_factor_ref 0.1391
_reflns_Friedel_coverage 0.000
_reflns_number_gt 5655
_reflns_number_total 8139
_reflns_threshold_expression 'I > 2\s(I)'
_cod_data_source_file c8sc01249k2.cif
_cod_data_source_block test_a
_cod_depositor_comments 'Adding full bibliography for 1549333--1549337.cif.'
_cod_original_cell_volume 1989.2(6)
_cod_database_code 1549333
_shelx_shelxl_version_number 2014/7
_shelx_space_group_comment
;
The symmetry employed for this shelxl refinement is uniquely defined
by the following loop, which should always be used as a source of
symmetry information in preference to the above space-group names.
They are only intended as comments.
;

loop_
_space_group_symop_operation_xyz
'x, y, z'
'-x, -y, -z'

loop_
_atom_site_label
_atom_site_type_symbol
_atom_site_fract_x
_atom_site_fract_y
_atom_site_fract_z
_atom_site_U_iso_or_equiv
_atom_site_adp_type
_atom_site_occupancy
_atom_site_site_symmetry_order
_atom_site_calc_flag
_atom_site_refinement_flags_posn
_atom_site_refinement_flags_adp
O1 O 0.37188(12) 0.50528(11) 0.31325(11) 0.0252(3) Uani 1 1 d . .
N1 N 0.20545(14) 0.66539(13) 0.31128(12) 0.0180(3) Uani 1 1 d . .
H1 H 0.1311 0.6982 0.3087 0.022 Uiso 1 1 calc R U
N2 N 0.21056(14) 0.51422(13) 0.24803(13) 0.0206(4) Uani 1 1 d . .
C1 C 0.39152(19) 0.45677(16) 0.41516(17) 0.0260(5) Uani 1 1 d . .
C2 C 0.3135(2) 0.43050(18) 0.50451(18) 0.0319(5) Uani 1 1 d . .
H2A H 0.2357 0.4459 0.4998 0.038 Uiso 1 1 calc R U
H2B H 0.3351 0.3962 0.5735 0.038 Uiso 1 1 calc R U
C3 C 0.5181(2) 0.4314(2) 0.4139(2) 0.0377(6) Uani 1 1 d . .
H3A H 0.5330 0.3883 0.4878 0.057 Uiso 1 1 calc R U
H3B H 0.5365 0.5019 0.3874 0.057 Uiso 1 1 calc R U
H3C H 0.5669 0.3876 0.3657 0.057 Uiso 1 1 calc R U
C4 C 0.26109(16) 0.72264(15) 0.33434(15) 0.0164(4) Uani 1 1 d . .
C5 C 0.35537(16) 0.75675(15) 0.25918(15) 0.0165(4) Uani 1 1 d . .
C6 C 0.40360(16) 0.81756(15) 0.28156(15) 0.0178(4) Uani 1 1 d . .
H6 H 0.4699 0.8374 0.2321 0.021 Uiso 1 1 calc R U
C7 C 0.35893(16) 0.85017(15) 0.37282(15) 0.0173(4) Uani 1 1 d . .
C8 C 0.26385(16) 0.81710(15) 0.44514(15) 0.0174(4) Uani 1 1 d . .
H8 H 0.2309 0.8392 0.5079 0.021 Uiso 1 1 calc R U
C9 C 0.21527(16) 0.75257(15) 0.42862(14) 0.0161(4) Uani 1 1 d . .
C10 C 0.40638(17) 0.92503(16) 0.39163(16) 0.0203(4) Uani 1 1 d . .
C11 C 0.31207(19) 1.03889(17) 0.38215(18) 0.0269(5) Uani 1 1 d . .
H11A H 0.3410 1.0888 0.3928 0.040 Uiso 1 1 calc R U
H11B H 0.2423 1.0282 0.4378 0.040 Uiso 1 1 calc R U
H11C H 0.2927 1.0724 0.3098 0.040 Uiso 1 1 calc R U
C12 C 0.51527(19) 0.9462(2) 0.30740(19) 0.0315(5) Uani 1 1 d . .
H12A H 0.5427 0.9935 0.3235 0.047 Uiso 1 1 calc R U
H12B H 0.4966 0.9842 0.2346 0.047 Uiso 1 1 calc R U
H12C H 0.5763 0.8744 0.3101 0.047 Uiso 1 1 calc R U
C13 C 0.43650(19) 0.87154(18) 0.50485(17) 0.0281(5) Uani 1 1 d . .
H13A H 0.4632 0.9220 0.5171 0.042 Uiso 1 1 calc R U
H13B H 0.4984 0.7999 0.5097 0.042 Uiso 1 1 calc R U
H13C H 0.3673 0.8585 0.5602 0.042 Uiso 1 1 calc R U
C14 C 0.39663(16) 0.74232(16) 0.14764(15) 0.0177(4) Uani 1 1 d . .
H14 H 0.3983 0.6652 0.1593 0.021 Uiso 1 1 calc R U
C15 C 0.31158(17) 0.82489(16) 0.07210(15) 0.0194(4) Uani 1 1 d . .
C16 C 0.32617(19) 0.81010(18) -0.02561(16) 0.0264(5) Uani 1 1 d . .
H16 H 0.3876 0.7491 -0.0433 0.032 Uiso 1 1 calc R U
C17 C 0.2519(2) 0.8836(2) -0.09722(17) 0.0335(5) Uani 1 1 d . .
H17 H 0.2626 0.8726 -0.1635 0.040 Uiso 1 1 calc R U
C18 C 0.1624(2) 0.9729(2) -0.07272(18) 0.0337(5) Uani 1 1 d . .
H18 H 0.1117 1.0235 -0.1220 0.040 Uiso 1 1 calc R U
C19 C 0.14723(19) 0.98794(18) 0.02426(17) 0.0288(5) Uani 1 1 d . .
H19 H 0.0857 1.0490 0.0418 0.035 Uiso 1 1 calc R U
C20 C 0.22121(18) 0.91462(16) 0.09584(16) 0.0230(4) Uani 1 1 d . .
H20 H 0.2099 0.9259 0.1622 0.028 Uiso 1 1 calc R U
C21 C 0.52047(17) 0.74857(16) 0.09718(15) 0.0187(4) Uani 1 1 d . .
C22 C 0.54483(18) 0.84482(17) 0.01895(16) 0.0240(4) Uani 1 1 d . .
H22 H 0.4833 0.9075 -0.0103 0.029 Uiso 1 1 calc R U
C23 C 0.65791(19) 0.85078(19) -0.01711(18) 0.0299(5) Uani 1 1 d . .
H23 H 0.6731 0.9174 -0.0707 0.036 Uiso 1 1 calc R U
C24 C 0.74799(19) 0.7609(2) 0.02416(18) 0.0316(5) Uani 1 1 d . .
H24 H 0.8251 0.7657 0.0005 0.038 Uiso 1 1 calc R U
C25 C 0.72554(19) 0.6634(2) 0.10039(18) 0.0315(5) Uani 1 1 d . .
H25 H 0.7875 0.6005 0.1284 0.038 Uiso 1 1 calc R U
C26 C 0.61269(18) 0.65750(18) 0.13599(17) 0.0255(5) Uani 1 1 d . .
H26 H 0.5982 0.5899 0.1879 0.031 Uiso 1 1 calc R U
C27 C 0.10743(16) 0.72212(15) 0.50749(14) 0.0169(4) Uani 1 1 d . .
H27 H 0.1204 0.6421 0.5184 0.020 Uiso 1 1 calc R U
C28 C -0.00122(16) 0.79128(16) 0.45843(14) 0.0176(4) Uani 1 1 d . .
C29 C -0.01264(17) 0.89925(17) 0.38413(16) 0.0225(4) Uani 1 1 d . .
H29 H 0.0475 0.9318 0.3644 0.027 Uiso 1 1 calc R U
C30 C -0.11091(18) 0.96014(18) 0.33835(17) 0.0270(5) Uani 1 1 d . .
H30 H -0.1181 1.0343 0.2884 0.032 Uiso 1 1 calc R U
C31 C -0.19868(18) 0.91317(19) 0.36524(17) 0.0280(5) Uani 1 1 d . .
H31 H -0.2648 0.9539 0.3321 0.034 Uiso 1 1 calc R U
C32 C -0.18925(18) 0.80719(18) 0.44031(16) 0.0249(5) Uani 1 1 d . .
H32 H -0.2497 0.7751 0.4599 0.030 Uiso 1 1 calc R U
C33 C -0.09202(17) 0.74692(17) 0.48754(16) 0.0216(4) Uani 1 1 d . .
H33 H -0.0873 0.6744 0.5404 0.026 Uiso 1 1 calc R U
C34 C 0.09126(16) 0.72790(16) 0.61926(15) 0.0180(4) Uani 1 1 d . .
C35 C 0.17112(18) 0.64981(17) 0.68536(16) 0.0246(5) Uani 1 1 d . .
H35 H 0.2327 0.5929 0.6609 0.030 Uiso 1 1 calc R U
C36 C 0.16167(19) 0.65423(19) 0.78577(17) 0.0302(5) Uani 1 1 d . .
H36 H 0.2174 0.6013 0.8293 0.036 Uiso 1 1 calc R U
C37 C 0.0713(2) 0.73555(19) 0.82347(16) 0.0298(5) Uani 1 1 d . .
H37 H 0.0650 0.7387 0.8925 0.036 Uiso 1 1 calc R U
C38 C -0.00922(19) 0.81172(18) 0.76006(16) 0.0276(5) Uani 1 1 d . .
H38 H -0.0722 0.8667 0.7861 0.033 Uiso 1 1 calc R U
C39 C 0.00111(17) 0.80862(17) 0.65819(16) 0.0218(4) Uani 1 1 d . .
H39 H -0.0543 0.8625 0.6146 0.026 Uiso 1 1 calc R U
C40 C 0.09167(18) 0.57800(17) 0.21843(16) 0.0235(4) Uani 1 1 d . .
C41 C 0.0941(2) 0.68478(19) 0.12171(19) 0.0351(5) Uani 1 1 d . .
H41A H 0.0152 0.7267 0.1075 0.053 Uiso 1 1 calc R U
H41B H 0.1454 0.6656 0.0575 0.053 Uiso 1 1 calc R U
H41C H 0.1231 0.7310 0.1377 0.053 Uiso 1 1 calc R U
C42 C 0.00112(19) 0.6044(2) 0.31660(19) 0.0356(6) Uani 1 1 d . .
H42A H -0.0695 0.5886 0.3231 0.053 Uiso 1 1 calc R U
H42B H -0.0178 0.6838 0.3066 0.053 Uiso 1 1 calc R U
H42C H 0.0328 0.5577 0.3829 0.053 Uiso 1 1 calc R U
C43 C 0.0461(2) 0.5061(2) 0.19198(19) 0.0334(5) Uani 1 1 d . .
H43A H 0.0226 0.4492 0.2608 0.040 Uiso 1 1 calc R U
H43B H -0.0244 0.5551 0.1610 0.040 Uiso 1 1 calc R U
C44 C 0.1303(2) 0.4475(2) 0.11486(19) 0.0354(6) Uani 1 1 d . .
H44A H 0.1575 0.5018 0.0456 0.042 Uiso 1 1 calc R U
H44B H 0.0939 0.4060 0.0991 0.042 Uiso 1 1 calc R U
C45 C 0.2306(2) 0.36727(19) 0.17176(19) 0.0359(6) Uani 1 1 d . .
H45A H 0.2874 0.3228 0.1254 0.043 Uiso 1 1 calc R U
H45B H 0.2006 0.3144 0.2407 0.043 Uiso 1 1 calc R U
C46 C 0.29387(18) 0.42498(17) 0.19715(16) 0.0249(5) Uani 1 1 d . .
C47 C 0.3726(2) 0.32678(18) 0.27362(18) 0.0343(5) Uani 1 1 d . .
H47A H 0.4040 0.2617 0.2492 0.052 Uiso 1 1 calc R U
H47B H 0.3270 0.3072 0.3479 0.052 Uiso 1 1 calc R U
H47C H 0.4369 0.3491 0.2723 0.052 Uiso 1 1 calc R U
C48 C 0.3719(2) 0.47763(19) 0.09338(18) 0.0359(6) Uani 1 1 d . .
H48A H 0.4260 0.4200 0.0614 0.054 Uiso 1 1 calc R U
H48B H 0.4160 0.5099 0.1107 0.054 Uiso 1 1 calc R U
H48C H 0.3238 0.5368 0.0414 0.054 Uiso 1 1 calc R U
B1 B 0.25762(19) 0.56100(18) 0.29205(17) 0.0192(5) Uani 1 1 d . .

loop_
_atom_site_aniso_label
_atom_site_aniso_U_11
_atom_site_aniso_U_22
_atom_site_aniso_U_33
_atom_site_aniso_U_23
_atom_site_aniso_U_13
_atom_site_aniso_U_12
O1 0.0214(8) 0.0227(7) 0.0324(8) -0.0092(6) -0.0072(6) -0.0060(6)
N1 0.0144(8) 0.0209(8) 0.0220(8) -0.0084(7) -0.0035(7) -0.0072(7)
N2 0.0173(9) 0.0235(9) 0.0238(9) -0.0115(7) -0.0016(7) -0.0071(7)
C1 0.0323(12) 0.0155(10) 0.0296(11) -0.0071(9) -0.0042(9) -0.0085(9)
C2 0.0357(13) 0.0289(12) 0.0311(12) -0.0068(10) -0.0112(10) -0.0096(10)
C3 0.0322(13) 0.0374(14) 0.0427(14) -0.0064(11) -0.0145(11) -0.0116(11)
C4 0.0171(10) 0.0136(9) 0.0199(9) -0.0047(7) -0.0059(8) -0.0051(7)
C5 0.0145(9) 0.0156(9) 0.0181(9) -0.0042(7) -0.0046(8) -0.0037(7)
C6 0.0147(9) 0.0178(9) 0.0198(9) -0.0050(8) -0.0012(8) -0.0072(8)
C7 0.0153(10) 0.0154(9) 0.0221(10) -0.0054(8) -0.0064(8) -0.0043(8)
C8 0.0173(10) 0.0178(9) 0.0171(9) -0.0068(7) -0.0043(8) -0.0037(8)
C9 0.0141(9) 0.0144(9) 0.0176(9) -0.0027(7) -0.0040(8) -0.0043(7)
C10 0.0178(10) 0.0224(10) 0.0247(10) -0.0107(8) -0.0027(8) -0.0082(8)
C11 0.0286(12) 0.0212(11) 0.0337(12) -0.0096(9) -0.0062(9) -0.0099(9)
C12 0.0258(12) 0.0406(13) 0.0416(13) -0.0226(11) 0.0025(10) -0.0213(10)
C13 0.0315(12) 0.0281(11) 0.0345(12) -0.0114(9) -0.0130(10) -0.0122(10)
C14 0.0182(10) 0.0170(9) 0.0196(9) -0.0060(8) -0.0027(8) -0.0080(8)
C15 0.0191(10) 0.0213(10) 0.0188(10) -0.0039(8) -0.0015(8) -0.0120(8)
C16 0.0247(11) 0.0316(12) 0.0230(10) -0.0089(9) -0.0028(9) -0.0104(9)
C17 0.0364(13) 0.0441(14) 0.0205(11) -0.0065(10) -0.0075(10) -0.0159(11)
C18 0.0276(12) 0.0382(13) 0.0287(12) -0.0009(10) -0.0114(10) -0.0100(10)
C19 0.0232(11) 0.0268(11) 0.0307(12) -0.0049(9) -0.0069(9) -0.0061(9)
C20 0.0241(11) 0.0229(11) 0.0221(10) -0.0048(8) -0.0047(8) -0.0101(9)
C21 0.0197(10) 0.0211(10) 0.0183(9) -0.0112(8) -0.0001(8) -0.0072(8)
C22 0.0234(11) 0.0226(11) 0.0260(11) -0.0094(9) -0.0010(9) -0.0088(9)
C23 0.0293(12) 0.0306(12) 0.0315(12) -0.0124(10) 0.0046(10) -0.0174(10)
C24 0.0202(11) 0.0451(14) 0.0378(13) -0.0235(11) 0.0048(10) -0.0163(10)
C25 0.0207(11) 0.0379(13) 0.0363(12) -0.0170(10) -0.0060(10) -0.0043(10)
C26 0.0226(11) 0.0256(11) 0.0264(11) -0.0094(9) -0.0016(9) -0.0074(9)
C27 0.0171(10) 0.0164(9) 0.0180(9) -0.0054(7) -0.0028(8) -0.0067(8)
C28 0.0158(10) 0.0223(10) 0.0172(9) -0.0109(8) -0.0001(8) -0.0062(8)
C29 0.0179(10) 0.0254(11) 0.0243(10) -0.0071(8) -0.0030(8) -0.0089(8)
C30 0.0233(11) 0.0289(11) 0.0238(11) -0.0024(9) -0.0071(9) -0.0082(9)
C31 0.0197(11) 0.0377(13) 0.0256(11) -0.0101(9) -0.0081(9) -0.0054(9)
C32 0.0177(10) 0.0358(12) 0.0267(11) -0.0147(9) -0.0009(8) -0.0118(9)
C33 0.0214(11) 0.0236(10) 0.0211(10) -0.0091(8) -0.0005(8) -0.0093(9)
C34 0.0168(10) 0.0212(10) 0.0164(9) -0.0030(8) -0.0013(8) -0.0115(8)
C35 0.0214(11) 0.0255(11) 0.0219(10) -0.0040(8) -0.0042(8) -0.0066(9)
C36 0.0290(12) 0.0349(12) 0.0222(11) -0.0013(9) -0.0106(9) -0.0096(10)
C37 0.0349(13) 0.0403(13) 0.0159(10) -0.0065(9) -0.0037(9) -0.0174(11)
C38 0.0284(12) 0.0310(12) 0.0232(11) -0.0122(9) 0.0005(9) -0.0102(10)
C39 0.0192(10) 0.0235(10) 0.0216(10) -0.0061(8) -0.0037(8) -0.0074(8)
C40 0.0218(11) 0.0260(11) 0.0275(11) -0.0113(9) -0.0055(9) -0.0089(9)
C41 0.0376(14) 0.0312(12) 0.0394(13) -0.0053(10) -0.0186(11) -0.0112(10)
C42 0.0212(12) 0.0487(15) 0.0421(14) -0.0244(12) -0.0028(10) -0.0088(11)
C43 0.0306(13) 0.0382(13) 0.0414(13) -0.0179(11) -0.0075(10) -0.0151(11)
C44 0.0444(15) 0.0390(13) 0.0371(13) -0.0198(11) -0.0093(11) -0.0180(11)
C45 0.0447(15) 0.0324(13) 0.0373(13) -0.0160(10) -0.0062(11) -0.0151(11)
C46 0.0290(12) 0.0231(11) 0.0244(11) -0.0119(9) -0.0009(9) -0.0091(9)
C47 0.0429(14) 0.0235(11) 0.0359(13) -0.0117(10) -0.0089(11) -0.0067(10)
C48 0.0367(14) 0.0323(13) 0.0334(12) -0.0149(10) 0.0064(10) -0.0122(11)
B1 0.0185(11) 0.0207(11) 0.0165(10) -0.0046(9) -0.0002(9) -0.0086(9)

loop_
_atom_type_symbol
_atom_type_description
_atom_type_scat_dispersion_real
_atom_type_scat_dispersion_imag
_atom_type_scat_source
C C 0.0033 0.0016 'International Tables Vol C Tables 4.2.6.8 and 6.1.1.4'
H H 0.0000 0.0000 'International Tables Vol C Tables 4.2.6.8 and 6.1.1.4'
B B 0.0013 0.0007 'International Tables Vol C Tables 4.2.6.8 and 6.1.1.4'
N N 0.0061 0.0033 'International Tables Vol C Tables 4.2.6.8 and 6.1.1.4'
O O 0.0106 0.0060 'International Tables Vol C Tables 4.2.6.8 and 6.1.1.4'

loop_
_geom_angle_atom_site_label_1
_geom_angle_atom_site_label_2
_geom_angle_atom_site_label_3
_geom_angle
C1 O1 B1 121.66(16)
B1 N1 C4 126.92(16)
B1 N1 H1 116.5
C4 N1 H1 116.5
B1 N2 C40 119.23(16)
B1 N2 C46 118.46(16)
C40 N2 C46 119.14(15)
C2 C1 O1 125.6(2)
C2 C1 C3 123.9(2)
O1 C1 C3 110.40(18)
C1 C2 H2A 120.0
C1 C2 H2B 120.0
H2A C2 H2B 120.0
C1 C3 H3A 109.5
C1 C3 H3B 109.5
H3A C3 H3B 109.5
C1 C3 H3C 109.5
H3A C3 H3C 109.5
H3B C3 H3C 109.5
C5 C4 C9 119.64(16)
C5 C4 N1 120.34(16)
C9 C4 N1 119.83(16)
C6 C5 C4 118.87(17)
C6 C5 C14 118.94(16)
C4 C5 C14 121.73(16)
C7 C6 C5 122.79(17)
C7 C6 H6 118.6
C5 C6 H6 118.6
C6 C7 C8 117.16(17)
C6 C7 C10 122.22(16)
C8 C7 C10 120.52(17)
C7 C8 C9 122.25(17)
C7 C8 H8 118.9
C9 C8 H8 118.9
C8 C9 C4 119.22(16)
C8 C9 C27 120.67(16)
C4 C9 C27 119.94(16)
C12 C10 C7 112.62(16)
C12 C10 C13 108.26(17)
C7 C10 C13 110.37(16)
C12 C10 C11 107.74(17)
C7 C10 C11 107.96(16)
C13 C10 C11 109.83(17)
C10 C11 H11A 109.5
C10 C11 H11B 109.5
H11A C11 H11B 109.5
C10 C11 H11C 109.5
H11A C11 H11C 109.5
H11B C11 H11C 109.5
C10 C12 H12A 109.5
C10 C12 H12B 109.5
H12A C12 H12B 109.5
C10 C12 H12C 109.5
H12A C12 H12C 109.5
H12B C12 H12C 109.5
C10 C13 H13A 109.5
C10 C13 H13B 109.5
H13A C13 H13B 109.5
C10 C13 H13C 109.5
H13A C13 H13C 109.5
H13B C13 H13C 109.5
C21 C14 C5 111.37(15)
C21 C14 C15 112.33(15)
C5 C14 C15 111.69(15)
C21 C14 H14 107.0
C5 C14 H14 107.0
C15 C14 H14 107.0
C20 C15 C16 118.44(18)
C20 C15 C14 122.97(17)
C16 C15 C14 118.59(18)
C17 C16 C15 120.6(2)
C17 C16 H16 119.7
C15 C16 H16 119.7
C18 C17 C16 120.4(2)
C18 C17 H17 119.8
C16 C17 H17 119.8
C17 C18 C19 119.3(2)
C17 C18 H18 120.3
C19 C18 H18 120.3
C18 C19 C20 120.4(2)
C18 C19 H19 119.8
C20 C19 H19 119.8
C19 C20 C15 120.88(19)
C19 C20 H20 119.6
C15 C20 H20 119.6
C22 C21 C26 118.09(18)
C22 C21 C14 122.64(18)
C26 C21 C14 119.11(17)
C21 C22 C23 120.9(2)
C21 C22 H22 119.6
C23 C22 H22 119.6
C24 C23 C22 120.4(2)
C24 C23 H23 119.8
C22 C23 H23 119.8
C23 C24 C25 119.5(2)
C23 C24 H24 120.3
C25 C24 H24 120.3
C24 C25 C26 120.1(2)
C24 C25 H25 120.0
C26 C25 H25 120.0
C25 C26 C21 121.1(2)
C25 C26 H26 119.4
C21 C26 H26 119.4
C34 C27 C28 112.31(15)
C34 C27 C9 112.78(15)
C28 C27 C9 111.37(15)
C34 C27 H27 106.6
C28 C27 H27 106.6
C9 C27 H27 106.6
C29 C28 C33 118.25(18)
C29 C28 C27 121.47(17)
C33 C28 C27 120.28(17)
C30 C29 C28 120.77(19)
C30 C29 H29 119.6
C28 C29 H29 119.6
C31 C30 C29 120.24(19)
C31 C30 H30 119.9
C29 C30 H30 119.9
C32 C31 C30 119.43(19)
C32 C31 H31 120.3
C30 C31 H31 120.3
C31 C32 C33 120.40(19)
C31 C32 H32 119.8
C33 C32 H32 119.8
C32 C33 C28 120.84(19)
C32 C33 H33 119.6
C28 C33 H33 119.6
C39 C34 C35 118.18(18)
C39 C34 C27 122.82(17)
C35 C34 C27 119.00(17)
C36 C35 C34 120.8(2)
C36 C35 H35 119.6
C34 C35 H35 119.6
C35 C36 C37 120.3(2)
C35 C36 H36 119.8
C37 C36 H36 119.8
C38 C37 C36 119.4(2)
C38 C37 H37 120.3
C36 C37 H37 120.3
C37 C38 C39 120.4(2)
C37 C38 H38 119.8
C39 C38 H38 119.8
C34 C39 C38 120.83(19)
C34 C39 H39 119.6
C38 C39 H39 119.6
N2 C40 C41 111.27(17)
N2 C40 C42 110.29(16)
C41 C40 C42 110.72(19)
N2 C40 C43 111.76(17)
C41 C40 C43 108.86(18)
C42 C40 C43 103.69(17)
C40 C41 H41A 109.5
C40 C41 H41B 109.5
H41A C41 H41B 109.5
C40 C41 H41C 109.5
H41A C41 H41C 109.5
H41B C41 H41C 109.5
C40 C42 H42A 109.5
C40 C42 H42B 109.5
H42A C42 H42B 109.5
C40 C42 H42C 109.5
H42A C42 H42C 109.5
H42B C42 H42C 109.5
C44 C43 C40 115.23(18)
C44 C43 H43A 108.5
C40 C43 H43A 108.5
C44 C43 H43B 108.5
C40 C43 H43B 108.5
H43A C43 H43B 107.5
C43 C44 C45 105.39(19)
C43 C44 H44A 110.7
C45 C44 H44A 110.7
C43 C44 H44B 110.7
C45 C44 H44B 110.7
H44A C44 H44B 108.8
C44 C45 C46 114.12(19)
C44 C45 H45A 108.7
C46 C45 H45A 108.7
C44 C45 H45B 108.7
C46 C45 H45B 108.7
H45A C45 H45B 107.6
C48 C46 N2 109.63(16)
C48 C46 C45 109.70(18)
N2 C46 C45 112.89(17)
C48 C46 C47 108.08(18)
N2 C46 C47 112.84(16)
C45 C46 C47 103.45(17)
C46 C47 H47A 109.5
C46 C47 H47B 109.5
H47A C47 H47B 109.5
C46 C47 H47C 109.5
H47A C47 H47C 109.5
H47B C47 H47C 109.5
C46 C48 H48A 109.5
C46 C48 H48B 109.5
H48A C48 H48B 109.5
C46 C48 H48C 109.5
H48A C48 H48C 109.5
H48B C48 H48C 109.5
O1 B1 N1 113.28(17)
O1 B1 N2 119.43(18)
N1 B1 N2 127.13(19)

loop_
_geom_bond_atom_site_label_1
_geom_bond_atom_site_label_2
_geom_bond_distance
O1 C1 1.343(2)
O1 B1 1.418(3)
N1 B1 1.424(3)
N1 C4 1.433(2)
N1 H1 0.8800
N2 B1 1.429(3)
N2 C40 1.515(3)
N2 C46 1.526(3)
C1 C2 1.320(3)
C1 C3 1.509(3)
C2 H2A 0.9500
C2 H2B 0.9500
C3 H3A 0.9800
C3 H3B 0.9800
C3 H3C 0.9800
C4 C5 1.400(3)
C4 C9 1.403(3)
C5 C6 1.395(3)
C5 C14 1.527(3)
C6 C7 1.384(3)
C6 H6 0.9500
C7 C8 1.391(3)
C7 C10 1.531(3)
C8 C9 1.395(3)
C8 H8 0.9500
C9 C27 1.530(3)
C10 C12 1.528(3)
C10 C13 1.532(3)
C10 C11 1.534(3)
C11 H11A 0.9800
C11 H11B 0.9800
C11 H11C 0.9800
C12 H12A 0.9800
C12 H12B 0.9800
C12 H12C 0.9800
C13 H13A 0.9800
C13 H13B 0.9800
C13 H13C 0.9800
C14 C21 1.524(3)
C14 C15 1.528(3)
C14 H14 1.0000
C15 C20 1.386(3)
C15 C16 1.393(3)
C16 C17 1.386(3)
C16 H16 0.9500
C17 C18 1.381(3)
C17 H17 0.9500
C18 C19 1.383(3)
C18 H18 0.9500
C19 C20 1.383(3)
C19 H19 0.9500
C20 H20 0.9500
C21 C22 1.387(3)
C21 C26 1.387(3)
C22 C23 1.388(3)
C22 H22 0.9500
C23 C24 1.374(3)
C23 H23 0.9500
C24 C25 1.383(3)
C24 H24 0.9500
C25 C26 1.385(3)
C25 H25 0.9500
C26 H26 0.9500
C27 C34 1.523(3)
C27 C28 1.525(3)
C27 H27 1.0000
C28 C29 1.389(3)
C28 C33 1.392(3)
C29 C30 1.387(3)
C29 H29 0.9500
C30 C31 1.386(3)
C30 H30 0.9500
C31 C32 1.375(3)
C31 H31 0.9500
C32 C33 1.386(3)
C32 H32 0.9500
C33 H33 0.9500
C34 C39 1.387(3)
C34 C35 1.397(3)
C35 C36 1.380(3)
C35 H35 0.9500
C36 C37 1.386(3)
C36 H36 0.9500
C37 C38 1.376(3)
C37 H37 0.9500
C38 C39 1.389(3)
C38 H38 0.9500
C39 H39 0.9500
C40 C41 1.518(3)
C40 C42 1.532(3)
C40 C43 1.541(3)
C41 H41A 0.9800
C41 H41B 0.9800
C41 H41C 0.9800
C42 H42A 0.9800
C42 H42B 0.9800
C42 H42C 0.9800
C43 C44 1.489(3)
C43 H43A 0.9900
C43 H43B 0.9900
C44 C45 1.514(3)
C44 H44A 0.9900
C44 H44B 0.9900
C45 C46 1.537(3)
C45 H45A 0.9900
C45 H45B 0.9900
C46 C48 1.525(3)
C46 C47 1.542(3)
C47 H47A 0.9800
C47 H47B 0.9800
C47 H47C 0.9800
C48 H48A 0.9800
C48 H48B 0.9800
C48 H48C 0.9800
